data_2228087
loop_
_publ_author_name
'Guo, Ze-Rong'
'Li, Hua-Bo'
'Li, Fang'

_publ_section_title
;
 1,3,5-Trinitro-2,4-bis(2-phenylethenyl)benzene
;
_journal_coeditor_code WN2408
_journal_issue 10
_journal_name_full 'Acta Crystallographica Section E'
_journal_page_first o2486
_journal_paper_doi 10.1107/S1600536810034732
_journal_volume 66
_journal_year 2010
_chemical_formula_iupac 'C22 H15 N3 O6'
_chemical_formula_moiety 'C22 H15 N3 O6'
_chemical_formula_sum 'C22 H15 N3 O6'
_chemical_formula_weight 417.37
_chemical_name_common 2,4,6-Trinitro-1,3-distyrylbenzene
_chemical_name_systematic
;
1,3,5-Trinitro-2,4-bis(2-phenylethenyl)benzene
;
_space_group_IT_number 2
_symmetry_cell_setting triclinic
_symmetry_space_group_name_Hall '-P 1'
_symmetry_space_group_name_H-M 'P -1'
_atom_sites_solution_hydrogens geom
_atom_sites_solution_primary direct
_atom_sites_solution_secondary difmap
_audit_creation_method SHELXL-97
_cell_angle_alpha 101.660(3)
_cell_angle_beta 92.616(3)
_cell_angle_gamma 105.122(3)
_cell_formula_units_Z 2
_cell_length_a 7.0762(14)
_cell_length_b 8.6625(17)
_cell_length_c 16.717(3)
_cell_measurement_reflns_used 1118
_cell_measurement_temperature 293(2)
_cell_measurement_theta_max 22.79
_cell_measurement_theta_min 2.50
_cell_volume 963.6(3)
_computing_cell_refinement 'SAINT-Plus (Bruker, 2003)'
_computing_data_collection 'SMART (Bruker, 2002)'
_computing_data_reduction 'SAINT-Plus (Bruker, 2003)'
_computing_molecular_graphics 'ORTEP-3 (Farrugia, 1997)'
_computing_publication_material 'WinGX (Farrugia, 1999)'
_computing_structure_refinement 'SHELXTL (Sheldrick, 2008)'
_computing_structure_solution 'SHELXTL (Sheldrick, 2008)'
_diffrn_ambient_temperature 293(2)
_diffrn_measured_fraction_theta_full 0.986
_diffrn_measured_fraction_theta_max 0.986
_diffrn_measurement_device_type 'Bruker SMART APEX CCD area-detector'
_diffrn_measurement_method 'phi and omega scans'
_diffrn_radiation_monochromator graphite
_diffrn_radiation_source 'fine-focus sealed tube'
_diffrn_radiation_type MoK\a
_diffrn_radiation_wavelength 0.71073
_diffrn_reflns_av_R_equivalents 0.0198
_diffrn_reflns_av_sigmaI/netI 0.0426
_diffrn_reflns_limit_h_max 8
_diffrn_reflns_limit_h_min -8
_diffrn_reflns_limit_k_max 9
_diffrn_reflns_limit_k_min -10
_diffrn_reflns_limit_l_max 19
_diffrn_reflns_limit_l_min -18
_diffrn_reflns_number 5265
_diffrn_reflns_theta_full 25.03
_diffrn_reflns_theta_max 25.03
_diffrn_reflns_theta_min 2.50
_exptl_absorpt_coefficient_mu 0.107
_exptl_absorpt_correction_T_max 1.000000
_exptl_absorpt_correction_T_min 0.577217
_exptl_absorpt_correction_type multi-scan
_exptl_absorpt_process_details '(SADABS; Bruker, 2003)'
_exptl_crystal_colour colorless
_exptl_crystal_density_diffrn 1.439
_exptl_crystal_density_method 'not measured'
_exptl_crystal_description block
_exptl_crystal_F_000 432
_exptl_crystal_size_max 0.32
_exptl_crystal_size_mid 0.28
_exptl_crystal_size_min 0.22
_refine_diff_density_max 0.656
_refine_diff_density_min -0.263
_refine_ls_extinction_method none
_refine_ls_goodness_of_fit_ref 0.980
_refine_ls_hydrogen_treatment constr
_refine_ls_matrix_type full
_refine_ls_number_parameters 280
_refine_ls_number_reflns 3363
_refine_ls_number_restraints 0
_refine_ls_restrained_S_all 0.980
_refine_ls_R_factor_all 0.1134
_refine_ls_R_factor_gt 0.0816
_refine_ls_shift/su_max 0.000
_refine_ls_shift/su_mean 0.000
_refine_ls_structure_factor_coef Fsqd
_refine_ls_weighting_details 'calc w=1/[\s^2^(Fo^2^)+(0.1716P)^2^+0.0000P] where P=(Fo^2^+2Fc^2^)/3'
_refine_ls_weighting_scheme calc
_refine_ls_wR_factor_gt 0.2075
_refine_ls_wR_factor_ref 0.2359
_reflns_number_gt 2146
_reflns_number_total 3363
_reflns_threshold_expression I>2sigma(I)
_cod_data_source_file wn2408.cif
_cod_data_source_block I
_cod_original_cell_volume 963.5(3)
_cod_database_code 2228087
_cod_database_fobs_code 2228087

loop_
_symmetry_equiv_pos_as_xyz
'x, y, z'
'-x, -y, -z'

loop_
_atom_site_type_symbol
_atom_site_label
_atom_site_fract_x
_atom_site_fract_y
_atom_site_fract_z
_atom_site_U_iso_or_equiv
_atom_site_adp_type
_atom_site_calc_flag
_atom_site_refinement_flags
_atom_site_occupancy
_atom_site_disorder_assembly
_atom_site_disorder_group
O O1 0.4557(4) 0.2087(3) 0.37673(15) 0.0606(7) Uani d . 1 . .
O O2 0.1502(4) 0.1919(3) 0.34477(15) 0.0629(7) Uani d . 1 . .
O O3 0.0777(6) -0.3754(4) 0.12446(17) 0.1042(13) Uani d . 1 . .
O O4 0.0663(6) -0.5709(4) 0.18422(17) 0.0944(11) Uani d . 1 . .
O O5 0.2954(4) -0.4565(3) 0.47219(15) 0.0599(7) Uani d . 1 . .
O O6 0.1092(4) -0.3227(3) 0.53578(14) 0.0558(7) Uani d . 1 . .
N N1 0.2829(5) 0.1337(3) 0.35892(14) 0.0450(7) Uani d . 1 . .
N N2 0.0966(4) -0.4259(4) 0.18514(18) 0.0576(8) Uani d . 1 . .
N N3 0.2018(4) -0.3561(3) 0.47819(16) 0.0413(6) Uani d . 1 . .
C C1 0.5959(7) 0.1705(4) 0.0976(2) 0.0659(11) Uani d . 1 . .
H H1 0.6973 0.1494 0.1272 0.079 Uiso calc R 1 . .
C C2 0.6401(8) 0.2529(5) 0.0357(2) 0.0796(13) Uani d . 1 . .
H H2 0.7691 0.2860 0.0230 0.096 Uiso calc R 1 . .
C C3 0.4936(11) 0.2845(6) -0.0061(3) 0.0892(16) Uani d . 1 . .
H H3 0.5228 0.3398 -0.0482 0.107 Uiso calc R 1 . .
C C4 0.3043(10) 0.2385(6) 0.0110(3) 0.0914(16) Uani d . 1 . .
H H4 0.2057 0.2629 -0.0187 0.110 Uiso calc R 1 . .
C C5 0.2581(7) 0.1525(5) 0.0745(2) 0.0739(12) Uani d . 1 . .
H H5 0.1289 0.1199 0.0869 0.089 Uiso calc R 1 . .
C C6 0.4058(6) 0.1181(4) 0.11752(19) 0.0533(9) Uani d . 1 . .
C C7 0.3715(6) 0.0306(4) 0.18496(19) 0.0502(9) Uani d . 1 . .
H H7 0.4820 0.0413 0.2202 0.060 Uiso calc R 1 . .
C C8 0.2044(5) -0.0607(4) 0.20150(18) 0.0479(8) Uani d . 1 . .
H H8 0.0901 -0.0756 0.1677 0.057 Uiso calc R 1 . .
C C9 0.1924(4) -0.1401(4) 0.27196(18) 0.0403(7) Uani d . 1 . .
C C10 0.1482(5) -0.3101(4) 0.26559(18) 0.0417(8) Uani d . 1 . .
C C11 0.1561(4) -0.3773(4) 0.33316(18) 0.0413(8) Uani d . 1 . .
H H11 0.1338 -0.4899 0.3271 0.050 Uiso calc R 1 . .
C C12 0.1978(4) -0.2745(3) 0.40967(17) 0.0369(7) Uani d . 1 . .
C C13 0.2335(4) -0.1039(3) 0.42426(17) 0.0352(7) Uani d . 1 . .
C C14 0.2324(4) -0.0458(3) 0.35209(17) 0.0358(7) Uani d . 1 . .
C C15 0.2759(4) -0.0028(3) 0.50832(17) 0.0351(7) Uani d . 1 . .
H H15 0.3253 -0.0496 0.5470 0.042 Uiso calc R 1 . .
C C16 0.2545(4) 0.1434(4) 0.53706(17) 0.0390(7) Uani d . 1 . .
H H16 0.2098 0.1960 0.4999 0.047 Uiso calc R 1 . .
C C17 0.2962(4) 0.2302(3) 0.62389(17) 0.0367(7) Uani d . 1 . .
C C18 0.3403(5) 0.3997(4) 0.6440(2) 0.0480(8) Uani d . 1 . .
H H18 0.3405 0.4570 0.6026 0.058 Uiso calc R 1 . .
C C19 0.3838(6) 0.4843(4) 0.7246(2) 0.0557(9) Uani d . 1 . .
H H19 0.4147 0.5982 0.7372 0.067 Uiso calc R 1 . .
C C20 0.3820(5) 0.4014(4) 0.7870(2) 0.0559(9) Uani d . 1 . .
H H20 0.4124 0.4589 0.8414 0.067 Uiso calc R 1 . .
C C21 0.3350(5) 0.2343(4) 0.76815(19) 0.0519(9) Uani d . 1 . .
H H21 0.3313 0.1781 0.8102 0.062 Uiso calc R 1 . .
C C22 0.2930(5) 0.1474(4) 0.68758(18) 0.0433(8) Uani d . 1 . .
H H22 0.2624 0.0335 0.6757 0.052 Uiso calc R 1 . .

loop_
_atom_site_aniso_label
_atom_site_aniso_U_11
_atom_site_aniso_U_22
_atom_site_aniso_U_33
_atom_site_aniso_U_12
_atom_site_aniso_U_13
_atom_site_aniso_U_23
O1 0.0682(18) 0.0454(14) 0.0558(15) -0.0073(13) -0.0013(12) 0.0152(11)
O2 0.0861(19) 0.0507(15) 0.0599(16) 0.0323(14) 0.0044(13) 0.0132(12)
O3 0.180(4) 0.072(2) 0.0320(16) -0.007(2) -0.0013(17) 0.0030(14)
O4 0.155(3) 0.0493(18) 0.0638(19) 0.0272(18) -0.0128(18) -0.0140(14)
O5 0.0746(17) 0.0522(15) 0.0633(16) 0.0263(13) 0.0098(12) 0.0245(12)
O6 0.0698(16) 0.0471(14) 0.0498(15) 0.0096(12) 0.0190(12) 0.0151(11)
N1 0.0638(19) 0.0409(15) 0.0280(14) 0.0108(15) 0.0040(12) 0.0074(11)
N2 0.068(2) 0.0486(19) 0.0429(18) 0.0054(15) 0.0006(14) -0.0056(14)
N3 0.0465(16) 0.0338(14) 0.0398(15) 0.0042(12) 0.0049(12) 0.0084(11)
C1 0.096(3) 0.047(2) 0.053(2) 0.015(2) 0.020(2) 0.0127(17)
C2 0.125(4) 0.057(3) 0.051(2) 0.011(3) 0.022(3) 0.015(2)
C3 0.159(5) 0.058(3) 0.046(2) 0.019(3) 0.017(3) 0.014(2)
C4 0.147(5) 0.075(3) 0.057(3) 0.041(3) -0.009(3) 0.017(2)
C5 0.110(3) 0.065(3) 0.053(2) 0.030(2) 0.006(2) 0.020(2)
C6 0.086(3) 0.0400(18) 0.0337(18) 0.0197(18) 0.0083(17) 0.0050(14)
C7 0.069(2) 0.048(2) 0.0352(18) 0.0197(18) 0.0029(15) 0.0086(14)
C8 0.059(2) 0.051(2) 0.0295(17) 0.0140(17) -0.0004(14) 0.0042(14)
C9 0.0413(17) 0.0392(17) 0.0362(17) 0.0080(13) 0.0004(13) 0.0038(13)
C10 0.0440(18) 0.0400(17) 0.0330(16) 0.0072(14) 0.0008(13) -0.0035(13)
C11 0.0452(18) 0.0293(16) 0.0442(18) 0.0058(13) 0.0052(14) 0.0019(13)
C12 0.0367(16) 0.0353(16) 0.0368(17) 0.0074(12) 0.0032(12) 0.0074(13)
C13 0.0317(16) 0.0353(16) 0.0356(16) 0.0074(12) 0.0013(12) 0.0042(12)
C14 0.0377(17) 0.0320(15) 0.0344(16) 0.0067(12) 0.0027(12) 0.0039(12)
C15 0.0393(17) 0.0313(16) 0.0318(15) 0.0043(12) -0.0002(12) 0.0083(12)
C16 0.0436(18) 0.0398(17) 0.0335(16) 0.0118(13) 0.0001(13) 0.0083(13)
C17 0.0361(16) 0.0396(17) 0.0317(16) 0.0097(13) 0.0021(12) 0.0031(13)
C18 0.065(2) 0.0358(17) 0.0421(18) 0.0130(15) 0.0056(15) 0.0073(14)
C19 0.078(2) 0.0366(18) 0.046(2) 0.0108(17) 0.0036(17) 0.0008(15)
C20 0.072(2) 0.050(2) 0.0381(19) 0.0164(18) -0.0009(16) -0.0058(16)
C21 0.070(2) 0.057(2) 0.0328(17) 0.0241(18) 0.0047(15) 0.0125(15)
C22 0.055(2) 0.0367(16) 0.0390(17) 0.0126(14) 0.0058(14) 0.0087(13)

loop_
_atom_type_symbol
_atom_type_description
_atom_type_scat_dispersion_real
_atom_type_scat_dispersion_imag
_atom_type_scat_source
C C 0.0033 0.0016 'International Tables Vol C Tables 4.2.6.8 and 6.1.1.4'
H H 0.0000 0.0000 'International Tables Vol C Tables 4.2.6.8 and 6.1.1.4'
N N 0.0061 0.0033 'International Tables Vol C Tables 4.2.6.8 and 6.1.1.4'
O O 0.0106 0.0060 'International Tables Vol C Tables 4.2.6.8 and 6.1.1.4'

loop_
_geom_angle_atom_site_label_1
_geom_angle_atom_site_label_2
_geom_angle_atom_site_label_3
_geom_angle_site_symmetry_1
_geom_angle_site_symmetry_3
_geom_angle
_geom_angle_publ_flag
O2 N1 O1 . . 126.0(3) ?
O2 N1 C14 . . 117.4(3) ?
O1 N1 C14 . . 116.5(3) ?
O3 N2 O4 . . 122.9(3) ?
O3 N2 C10 . . 119.5(3) ?
O4 N2 C10 . . 117.5(3) ?
O5 N3 O6 . . 124.5(3) ?
O5 N3 C12 . . 116.7(3) ?
O6 N3 C12 . . 118.8(2) ?
C2 C1 C6 . . 122.2(4) ?
C2 C1 H1 . . 118.9 ?
C6 C1 H1 . . 118.9 ?
C3 C2 C1 . . 118.7(5) ?
C3 C2 H2 . . 120.7 ?
C1 C2 H2 . . 120.7 ?
C2 C3 C4 . . 122.1(5) ?
C2 C3 H3 . . 118.9 ?
C4 C3 H3 . . 118.9 ?
C3 C4 C5 . . 119.3(5) ?
C3 C4 H4 . . 120.3 ?
C5 C4 H4 . . 120.3 ?
C6 C5 C4 . . 119.4(5) ?
C6 C5 H5 . . 120.3 ?
C4 C5 H5 . . 120.3 ?
C5 C6 C1 . . 118.3(4) ?
C5 C6 C7 . . 123.0(4) ?
C1 C6 C7 . . 118.6(3) ?
C8 C7 C6 . . 128.2(3) ?
C8 C7 H7 . . 115.9 ?
C6 C7 H7 . . 115.9 ?
C7 C8 C9 . . 122.1(3) ?
C7 C8 H8 . . 118.9 ?
C9 C8 H8 . . 118.9 ?
C14 C9 C10 . . 114.8(3) ?
C14 C9 C8 . . 120.5(3) ?
C10 C9 C8 . . 124.7(3) ?
C11 C10 C9 . . 122.3(3) ?
C11 C10 N2 . . 116.5(3) ?
C9 C10 N2 . . 121.2(3) ?
C12 C11 C10 . . 118.6(3) ?
C12 C11 H11 . . 120.7 ?
C10 C11 H11 . . 120.7 ?
C11 C12 C13 . . 124.4(3) ?
C11 C12 N3 . . 115.1(3) ?
C13 C12 N3 . . 120.5(2) ?
C14 C13 C12 . . 113.1(3) ?
C14 C13 C15 . . 126.0(3) ?
C12 C13 C15 . . 120.9(3) ?
C9 C14 C13 . . 126.6(3) ?
C9 C14 N1 . . 114.9(3) ?
C13 C14 N1 . . 118.4(2) ?
C16 C15 C13 . . 129.8(3) ?
C16 C15 H15 . . 115.1 ?
C13 C15 H15 . . 115.1 ?
C15 C16 C17 . . 124.7(3) ?
C15 C16 H16 . . 117.7 ?
C17 C16 H16 . . 117.7 ?
C18 C17 C22 . . 118.3(3) ?
C18 C17 C16 . . 119.5(3) ?
C22 C17 C16 . . 122.2(3) ?
C19 C18 C17 . . 120.8(3) ?
C19 C18 H18 . . 119.6 ?
C17 C18 H18 . . 119.6 ?
C18 C19 C20 . . 120.4(3) ?
C18 C19 H19 . . 119.8 ?
C20 C19 H19 . . 119.8 ?
C21 C20 C19 . . 119.4(3) ?
C21 C20 H20 . . 120.3 ?
C19 C20 H20 . . 120.3 ?
C20 C21 C22 . . 120.9(3) ?
C20 C21 H21 . . 119.5 ?
C22 C21 H21 . . 119.5 ?
C21 C22 C17 . . 120.1(3) ?
C21 C22 H22 . . 120.0 ?
C17 C22 H22 . . 120.0 ?

loop_
_geom_bond_atom_site_label_1
_geom_bond_atom_site_label_2
_geom_bond_site_symmetry_2
_geom_bond_distance
_geom_bond_publ_flag
O1 N1 . 1.217(3) ?
O2 N1 . 1.211(3) ?
O3 N2 . 1.199(4) ?
O4 N2 . 1.214(4) ?
O5 N3 . 1.216(3) ?
O6 N3 . 1.218(3) ?
N1 C14 . 1.481(4) ?
N2 C10 . 1.472(4) ?
N3 C12 . 1.465(4) ?
C1 C2 . 1.376(5) ?
C1 C6 . 1.382(5) ?
C1 H1 . 0.9300 ?
C2 C3 . 1.341(7) ?
C2 H2 . 0.9300 ?
C3 C4 . 1.356(7) ?
C3 H3 . 0.9300 ?
C4 C5 . 1.420(6) ?
C4 H4 . 0.9300 ?
C5 C6 . 1.370(5) ?
C5 H5 . 0.9300 ?
C6 C7 . 1.476(5) ?
C7 C8 . 1.315(5) ?
C7 H7 . 0.9300 ?
C8 C9 . 1.475(4) ?
C8 H8 . 0.9300 ?
C9 C14 . 1.394(4) ?
C9 C10 . 1.404(4) ?
C10 C11 . 1.376(4) ?
C11 C12 . 1.372(4) ?
C11 H11 . 0.9300 ?
C12 C13 . 1.401(4) ?
C13 C14 . 1.398(4) ?
C13 C15 . 1.469(4) ?
C15 C16 . 1.311(4) ?
C15 H15 . 0.9300 ?
C16 C17 . 1.471(4) ?
C16 H16 . 0.9300 ?
C17 C18 . 1.385(4) ?
C17 C22 . 1.397(4) ?
C18 C19 . 1.376(4) ?
C18 H18 . 0.9300 ?
C19 C20 . 1.379(5) ?
C19 H19 . 0.9300 ?
C20 C21 . 1.364(5) ?
C20 H20 . 0.9300 ?
C21 C22 . 1.381(4) ?
C21 H21 . 0.9300 ?
C22 H22 . 0.9300 ?

loop_
_geom_hbond_atom_site_label_D
_geom_hbond_atom_site_label_H
_geom_hbond_atom_site_label_A
_geom_hbond_site_symmetry_A
_geom_hbond_distance_DH
_geom_hbond_distance_HA
_geom_hbond_distance_DA
_geom_hbond_angle_DHA
C16 H16 O2 . 0.93 2.60 3.398(4) 144
C16 H16 N1 . 0.93 2.42 2.980(4) 119
C18 H18 O5 1_565 0.93 2.48 3.387(4) 166

loop_
_geom_torsion_atom_site_label_1
_geom_torsion_atom_site_label_2
_geom_torsion_atom_site_label_3
_geom_torsion_atom_site_label_4
_geom_torsion_site_symmetry_1
_geom_torsion_site_symmetry_2
_geom_torsion_site_symmetry_3
_geom_torsion_site_symmetry_4
_geom_torsion
_geom_torsion_publ_flag
C6 C1 C2 C3 . . . . 0.7(6) ?
C1 C2 C3 C4 . . . . 0.2(7) ?
C2 C3 C4 C5 . . . . -0.6(7) ?
C3 C4 C5 C6 . . . . 0.1(6) ?
C4 C5 C6 C1 . . . . 0.7(5) ?
C4 C5 C6 C7 . . . . 179.5(4) ?
C2 C1 C6 C5 . . . . -1.1(5) ?
C2 C1 C6 C7 . . . . -180.0(3) ?
C5 C6 C7 C8 . . . . 18.2(5) ?
C1 C6 C7 C8 . . . . -163.0(4) ?
C6 C7 C8 C9 . . . . -179.5(3) ?
C7 C8 C9 C14 . . . . 65.4(4) ?
C7 C8 C9 C10 . . . . -112.4(4) ?
C14 C9 C10 C11 . . . . -3.9(4) ?
C8 C9 C10 C11 . . . . 174.0(3) ?
C14 C9 C10 N2 . . . . 178.0(3) ?
C8 C9 C10 N2 . . . . -4.0(5) ?
O3 N2 C10 C11 . . . . 176.3(3) ?
O4 N2 C10 C11 . . . . -0.5(5) ?
O3 N2 C10 C9 . . . . -5.6(5) ?
O4 N2 C10 C9 . . . . 177.7(3) ?
C9 C10 C11 C12 . . . . 3.8(5) ?
N2 C10 C11 C12 . . . . -178.1(3) ?
C10 C11 C12 C13 . . . . -0.1(5) ?
C10 C11 C12 N3 . . . . 179.5(3) ?
O5 N3 C12 C11 . . . . 47.8(4) ?
O6 N3 C12 C11 . . . . -130.5(3) ?
O5 N3 C12 C13 . . . . -132.5(3) ?
O6 N3 C12 C13 . . . . 49.1(4) ?
C11 C12 C13 C14 . . . . -3.0(4) ?
N3 C12 C13 C14 . . . . 177.4(2) ?
C11 C12 C13 C15 . . . . 179.6(3) ?
N3 C12 C13 C15 . . . . 0.0(4) ?
C10 C9 C14 C13 . . . . 0.4(5) ?
C8 C9 C14 C13 . . . . -177.6(3) ?
C10 C9 C14 N1 . . . . 178.9(3) ?
C8 C9 C14 N1 . . . . 0.8(4) ?
C12 C13 C14 C9 . . . . 2.8(4) ?
C15 C13 C14 C9 . . . . -179.9(3) ?
C12 C13 C14 N1 . . . . -175.6(2) ?
C15 C13 C14 N1 . . . . 1.7(4) ?
O2 N1 C14 C9 . . . . 74.1(3) ?
O1 N1 C14 C9 . . . . -104.5(3) ?
O2 N1 C14 C13 . . . . -107.4(3) ?
O1 N1 C14 C13 . . . . 74.1(3) ?
C14 C13 C15 C16 . . . . 26.2(5) ?
C12 C13 C15 C16 . . . . -156.8(3) ?
C13 C15 C16 C17 . . . . 177.8(3) ?
C15 C16 C17 C18 . . . . 156.0(3) ?
C15 C16 C17 C22 . . . . -24.0(5) ?
C22 C17 C18 C19 . . . . 1.4(5) ?
C16 C17 C18 C19 . . . . -178.7(3) ?
C17 C18 C19 C20 . . . . -0.8(5) ?
C18 C19 C20 C21 . . . . -0.5(6) ?
C19 C20 C21 C22 . . . . 1.2(5) ?
C20 C21 C22 C17 . . . . -0.6(5) ?
C18 C17 C22 C21 . . . . -0.7(5) ?
C16 C17 C22 C21 . . . . 179.4(3) ?

loop_
_cod_related_entry_id
_cod_related_entry_database
_cod_related_entry_code
1 ChemSpider 4530538
